data_4079931
loop_
_publ_author_name
'Tahara, Atsushi'
'Kajigaya, Mana'
'Takao, Toshiro'
'Suzuki, Hiroharu'

_publ_section_title
;
 Synthesis and Dynamic Properties of a Triruthenium Complex Containing
 \m3-\h2(&#x2225;)-Ethyne and \m3-Methylidyne Ligands: Equilibrium of an
 Ethyne--Hydrido Complex with a Nonclassical \m3-Vinyl Complex
;
_journal_issue 1
_journal_name_full Organometallics
_journal_page_first 260
_journal_paper_doi 10.1021/om301064y
_journal_volume 32
_journal_year 2013
_chemical_formula_sum 'C44 H63 N Ru3'
_chemical_formula_weight 909.16
_chemical_name_systematic
; 
 ? 
;
_space_group_IT_number 14
_symmetry_cell_setting monoclinic
_symmetry_space_group_name_Hall '-P 2yn'
_symmetry_space_group_name_H-M 'P 1 21/n 1'
_atom_sites_solution_hydrogens geom
_atom_sites_solution_primary direct
_atom_sites_solution_secondary difmap
_audit_creation_method SHELXL-97
_cell_angle_alpha 90.00
_cell_angle_beta 109.8700(7)
_cell_angle_gamma 90.00
_cell_formula_units_Z 4
_cell_length_a 19.0349(4)
_cell_length_b 10.8512(3)
_cell_length_c 20.3620(4)
_cell_measurement_reflns_used 37262
_cell_measurement_temperature 123(2)
_cell_measurement_theta_max 27.48
_cell_measurement_theta_min 3.00
_cell_volume 3955.41(16)
_computing_cell_refinement PROCESS-AUTO
_computing_data_collection 'PROCESS-AUTO (Rigaku, 1998)'
_computing_data_reduction 'SHELXS-97 (Sheldrick, 1990)'
_computing_molecular_graphics 'ORTEX (P.McArdle, 1995)'
_computing_publication_material SHELXL-97
_computing_structure_refinement 'SHELXL-97 (Sheldrick, 1997)'
_computing_structure_solution SHELXS-97
_diffrn_ambient_temperature 123(2)
_diffrn_detector_area_resol_mean 10
_diffrn_measured_fraction_theta_full 0.997
_diffrn_measured_fraction_theta_max 0.997
_diffrn_measurement_device_type 'Rigaku R-AXIS RAPID Imaging Plate'
_diffrn_measurement_method \w
_diffrn_radiation_monochromator graphite
_diffrn_radiation_source 'Rigaku Rotating Anode ultraX18'
_diffrn_radiation_type MoK\a
_diffrn_radiation_wavelength 0.71069
_diffrn_reflns_av_R_equivalents 0.0672
_diffrn_reflns_av_sigmaI/netI 0.0607
_diffrn_reflns_limit_h_max 23
_diffrn_reflns_limit_h_min -24
_diffrn_reflns_limit_k_max 14
_diffrn_reflns_limit_k_min -14
_diffrn_reflns_limit_l_max 26
_diffrn_reflns_limit_l_min -26
_diffrn_reflns_number 37262
_diffrn_reflns_theta_full 27.48
_diffrn_reflns_theta_max 27.48
_diffrn_reflns_theta_min 3.00
_exptl_absorpt_coefficient_mu 1.161
_exptl_absorpt_correction_T_max 1.0000
_exptl_absorpt_correction_T_min 0.6346
_exptl_absorpt_correction_type empirical
_exptl_crystal_colour black
_exptl_crystal_density_diffrn 1.527
_exptl_crystal_density_meas ?
_exptl_crystal_density_method 'not measured'
_exptl_crystal_description block
_exptl_crystal_F_000 1864
_exptl_crystal_size_max 0.289
_exptl_crystal_size_mid 0.172
_exptl_crystal_size_min 0.115
_refine_diff_density_max 1.835
_refine_diff_density_min -1.070
_refine_diff_density_rms 0.094
_refine_ls_extinction_method none
_refine_ls_goodness_of_fit_ref 1.034
_refine_ls_hydrogen_treatment mixed
_refine_ls_matrix_type full
_refine_ls_number_parameters 541
_refine_ls_number_reflns 9046
_refine_ls_number_restraints 0
_refine_ls_restrained_S_all 1.034
_refine_ls_R_factor_all 0.0338
_refine_ls_R_factor_gt 0.0306
_refine_ls_shift/su_max 0.001
_refine_ls_shift/su_mean 0.000
_refine_ls_structure_factor_coef Fsqd
_refine_ls_weighting_details 'calc w=1/[\s^2^(Fo^2^)+(0.0055P)^2^+3.9161P] where P=(Fo^2^+2Fc^2^)/3'
_refine_ls_weighting_scheme calc
_refine_ls_wR_factor_gt 0.0718
_refine_ls_wR_factor_ref 0.0736
_reflns_number_gt 8322
_reflns_number_total 9527
_reflns_threshold_expression >2sigma(I)
_cod_data_source_file om301064y_si_002.cif
_cod_data_source_block 6
_cod_depositor_comments
;
The following automatic conversions were performed:

'_symmetry_cell_setting' value 'Monoclinic' changed to 'monoclinic'
according to /home/saulius/struct/CIF-dictionaries/cif_core.dic
dictionary named 'cif_core.dic' version 2.4.2 from
2011-04-26.

'_exptl_absorpt_correction_type' value 'Empirical'
changed to 'empirical' according to
/home/saulius/struct/CIF-dictionaries/cif_core.dic dictionary named
'cif_core.dic' version 2.4.2 from 2011-04-26.

Automatic conversion script
Id: cif_fix_values 1891 2012-01-12 08:04:46Z andrius 

The following automatic conversions were performed:

'_exptl_crystal_density_meas' value 'not measured' was changed to '?'
- the value is perceived as not measured.

Automatic conversion script
Id: cif_fix_values 3008 2015-01-20 13:52:24Z robertas 
;
_cod_original_cell_volume 3955.41(17)
_cod_original_sg_symbol_H-M P21/n
_cod_database_code 4079931

loop_
_symmetry_equiv_pos_as_xyz
'x, y, z'
'x+1/2, -y+1/2, z+1/2'
'-x, -y, -z'
'-x-1/2, y-1/2, -z-1/2'

loop_
_atom_site_label
_atom_site_type_symbol
_atom_site_fract_x
_atom_site_fract_y
_atom_site_fract_z
_atom_site_U_iso_or_equiv
_atom_site_adp_type
_atom_site_occupancy
_atom_site_symmetry_multiplicity
_atom_site_calc_flag
_atom_site_refinement_flags
Ru1 Ru 0.268389(11) 0.220586(17) -0.077130(9) 0.02131(6) Uani 1 1 d .
Ru2 Ru 0.248056(10) 0.012082(16) -0.010693(9) 0.01805(5) Uani 1 1 d .
Ru3 Ru 0.295813(10) 0.217065(16) 0.069531(9) 0.01752(5) Uani 1 1 d .
H0 H 0.2365(18) 0.309(3) -0.0085(15) 0.042(9) Uiso 1 1 d .
C1 C 0.33398(13) 0.1255(2) -0.00040(11) 0.0203(4) Uani 1 1 d .
H1 H 0.3856(17) 0.101(3) 0.0133(15) 0.036(8) Uiso 1 1 d .
C2 C 0.20163(13) 0.0980(2) 0.05383(12) 0.0243(5) Uani 1 1 d .
H2 H 0.2021(17) 0.046(3) 0.0989(15) 0.038(8) Uiso 1 1 d .
C3 C 0.16772(13) 0.2154(2) 0.04315(13) 0.0255(5) Uani 1 1 d .
H3 H 0.1518(17) 0.254(3) -0.0087(15) 0.032(8) Uiso 1 1 d .
C4 C 0.12696(14) 0.2724(3) 0.08617(14) 0.0309(6) Uani 1 1 d .
C5 C 0.09310(17) 0.3875(3) 0.06469(17) 0.0426(7) Uani 1 1 d .
H5 H 0.099(2) 0.431(4) 0.0270(19) 0.059(11) Uiso 1 1 d .
C6 C 0.04956(19) 0.4424(4) 0.0993(2) 0.0563(10) Uani 1 1 d .
H6 H 0.030(3) 0.517(4) 0.084(2) 0.089(16) Uiso 1 1 d .
C7 C 0.03902(18) 0.3843(4) 0.1549(2) 0.0595(11) Uani 1 1 d .
H7 H 0.002(3) 0.415(4) 0.179(2) 0.090(14) Uiso 1 1 d .
C8 C 0.07192(18) 0.2723(4) 0.17740(19) 0.0520(10) Uani 1 1 d .
H8 H 0.071(2) 0.219(4) 0.222(2) 0.079(14) Uiso 1 1 d .
C9 C 0.11581(16) 0.2159(3) 0.14314(15) 0.0364(7) Uani 1 1 d .
H9 H 0.1381(18) 0.129(3) 0.1604(15) 0.041(9) Uiso 1 1 d .
C10 C 0.17382(13) 0.1252(2) -0.08613(11) 0.0218(5) Uani 1 1 d .
N1 N 0.10894(11) 0.1414(2) -0.12380(10) 0.0266(4) Uani 1 1 d .
C11 C 0.03208(14) 0.1064(3) -0.13204(13) 0.0290(5) Uani 1 1 d .
C12 C -0.00801(17) 0.2244(3) -0.12382(17) 0.0388(7) Uani 1 1 d .
H12A H -0.0043 0.2857 -0.1578 0.055(11) Uiso 1 1 calc R
H12B H 0.0153 0.2569 -0.0765 0.050(10) Uiso 1 1 calc R
H12C H -0.0607 0.2062 -0.1319 0.046(9) Uiso 1 1 calc R
C13 C -0.00443(16) 0.0571(3) -0.20619(14) 0.0383(6) Uani 1 1 d .
H13A H 0.0001 0.1185 -0.2398 0.036(8) Uiso 1 1 calc R
H13B H -0.0574 0.0404 -0.2146 0.047(9) Uiso 1 1 calc R
H13C H 0.0205 -0.0193 -0.2117 0.052(10) Uiso 1 1 calc R
C14 C 0.02781(15) 0.0130(3) -0.07750(14) 0.0342(6) Uani 1 1 d .
H14A H 0.0545 0.0451 -0.0307 0.039(8) Uiso 1 1 calc R
H14B H 0.0507 -0.0647 -0.0842 0.039(8) Uiso 1 1 calc R
H14C H -0.0246 -0.0015 -0.0826 0.053(10) Uiso 1 1 calc R
C15 C 0.21075(15) 0.3303(3) -0.17795(13) 0.0301(6) Uani 1 1 d .
C16 C 0.24532(16) 0.2202(2) -0.19223(13) 0.0301(6) Uani 1 1 d .
C17 C 0.32387(15) 0.2311(3) -0.15820(14) 0.0303(6) Uani 1 1 d .
C18 C 0.33831(15) 0.3433(2) -0.11983(13) 0.0307(6) Uani 1 1 d .
C19 C 0.26753(15) 0.4029(2) -0.13075(14) 0.0312(6) Uani 1 1 d .
C20 C 0.12995(16) 0.3629(3) -0.20890(15) 0.0407(7) Uani 1 1 d .
H20A H 0.0999 0.2996 -0.1966 0.093(16) Uiso 1 1 calc R
H20B H 0.1158 0.3677 -0.2598 0.077(13) Uiso 1 1 calc R
H20C H 0.1212 0.4428 -0.1906 0.072(12) Uiso 1 1 calc R
C21 C 0.20317(18) 0.1200(3) -0.24074(14) 0.0398(7) Uani 1 1 d .
H21A H 0.1580 0.0993 -0.2302 0.055(10) Uiso 1 1 calc R
H21B H 0.2349 0.0467 -0.2345 0.062(11) Uiso 1 1 calc R
H21C H 0.1891 0.1486 -0.2891 0.075(13) Uiso 1 1 calc R
C22 C 0.38293(17) 0.1489(3) -0.16870(16) 0.0410(7) Uani 1 1 d .
H22A H 0.3599 0.0722 -0.1914 0.054(10) Uiso 1 1 calc R
H22B H 0.4206 0.1299 -0.1233 0.039(8) Uiso 1 1 calc R
H22C H 0.4067 0.1910 -0.1982 0.087(14) Uiso 1 1 calc R
C23 C 0.41381(17) 0.4001(3) -0.08635(17) 0.0438(7) Uani 1 1 d .
H23A H 0.4123 0.4569 -0.0494 0.041(9) Uiso 1 1 calc R
H23B H 0.4280 0.4454 -0.1216 0.055(10) Uiso 1 1 calc R
H23C H 0.4506 0.3351 -0.0661 0.052(10) Uiso 1 1 calc R
C24 C 0.2565(2) 0.5260(3) -0.10183(17) 0.0426(7) Uani 1 1 d .
H24A H 0.3009 0.5468 -0.0619 0.075(13) Uiso 1 1 calc R
H24B H 0.2129 0.5222 -0.0866 0.070(12) Uiso 1 1 calc R
H24C H 0.2484 0.5891 -0.1381 0.064(11) Uiso 1 1 calc R
C25 C 0.20046(14) -0.1804(2) -0.00594(13) 0.0261(5) Uani 1 1 d .
C26 C 0.27232(15) -0.1690(2) 0.04686(13) 0.0261(5) Uani 1 1 d .
C27 C 0.32635(14) -0.1548(2) 0.01336(13) 0.0267(5) Uani 1 1 d .
C28 C 0.28779(14) -0.1501(2) -0.05981(13) 0.0259(5) Uani 1 1 d .
C29 C 0.20982(14) -0.1667(2) -0.07198(12) 0.0268(5) Uani 1 1 d .
C30 C 0.13213(17) -0.2228(3) 0.00931(16) 0.0374(7) Uani 1 1 d .
H30A H 0.0914 -0.2384 -0.0347 0.049(10) Uiso 1 1 calc R
H30B H 0.1169 -0.1587 0.0356 0.037(8) Uiso 1 1 calc R
H30C H 0.1437 -0.2988 0.0369 0.043(9) Uiso 1 1 calc R
C31 C 0.28686(18) -0.1900(3) 0.12365(13) 0.0364(6) Uani 1 1 d .
H31A H 0.2579 -0.1308 0.1403 0.045(9) Uiso 1 1 calc R
H31B H 0.3402 -0.1789 0.1497 0.076(13) Uiso 1 1 calc R
H31C H 0.2720 -0.2740 0.1308 0.050(10) Uiso 1 1 calc R
C32 C 0.40958(15) -0.1622(3) 0.04573(16) 0.0381(6) Uani 1 1 d .
H32A H 0.4322 -0.0895 0.0325 0.057(10) Uiso 1 1 calc R
H32B H 0.4275 -0.2367 0.0292 0.065(12) Uiso 1 1 calc R
H32C H 0.4235 -0.1654 0.0967 0.053(10) Uiso 1 1 calc R
C33 C 0.32531(17) -0.1426(3) -0.11361(15) 0.0386(7) Uani 1 1 d .
H33A H 0.2881 -0.1230 -0.1592 0.061(11) Uiso 1 1 calc R
H33B H 0.3488 -0.2219 -0.1163 0.050(10) Uiso 1 1 calc R
H33C H 0.3635 -0.0780 -0.1005 0.047(9) Uiso 1 1 calc R
C34 C 0.15132(17) -0.1825(3) -0.14290(14) 0.0364(6) Uani 1 1 d .
H34A H 0.1491 -0.1079 -0.1707 0.079(13) Uiso 1 1 calc R
H34B H 0.1026 -0.1965 -0.1377 0.086(15) Uiso 1 1 calc R
H34C H 0.1642 -0.2533 -0.1665 0.068(12) Uiso 1 1 calc R
C35 C 0.31968(14) 0.3436(2) 0.16232(12) 0.0263(5) Uani 1 1 d .
C36 C 0.36670(14) 0.3774(2) 0.12367(12) 0.0260(5) Uani 1 1 d .
C37 C 0.41367(14) 0.2755(2) 0.12382(13) 0.0246(5) Uani 1 1 d .
C38 C 0.39601(13) 0.1773(2) 0.16292(12) 0.0254(5) Uani 1 1 d .
C39 C 0.33719(14) 0.2192(2) 0.18613(12) 0.0261(5) Uani 1 1 d .
C40 C 0.26979(15) 0.4314(3) 0.18260(16) 0.0391(7) Uani 1 1 d .
H40A H 0.2322 0.3848 0.1953 0.023(7) Uiso 1 1 calc R
H40B H 0.2448 0.4858 0.1431 0.051(10) Uiso 1 1 calc R
H40C H 0.2997 0.4809 0.2226 0.042(9) Uiso 1 1 calc R
C41 C 0.37185(18) 0.5028(3) 0.09568(16) 0.0383(6) Uani 1 1 d .
H41A H 0.3216 0.5376 0.0751 0.059(11) Uiso 1 1 calc R
H41B H 0.3954 0.4971 0.0598 0.058(11) Uiso 1 1 calc R
H41C H 0.4019 0.5561 0.1337 0.059(10) Uiso 1 1 calc R
C42 C 0.47908(15) 0.2769(3) 0.09827(14) 0.0321(6) Uani 1 1 d .
H42A H 0.4906 0.1925 0.0882 0.038(8) Uiso 1 1 calc R
H42B H 0.5226 0.3126 0.1343 0.047(9) Uiso 1 1 calc R
H42C H 0.4667 0.3267 0.0557 0.061(11) Uiso 1 1 calc R
C43 C 0.43882(15) 0.0606(3) 0.18403(14) 0.0350(6) Uani 1 1 d .
H43A H 0.4599 0.0366 0.1482 0.054(10) Uiso 1 1 calc R
H43B H 0.4054 -0.0046 0.1892 0.058(11) Uiso 1 1 calc R
H43C H 0.4793 0.0728 0.2286 0.060(11) Uiso 1 1 calc R
C44 C 0.30818(16) 0.1512(3) 0.23580(13) 0.0371(7) Uani 1 1 d .
H44A H 0.2602 0.1866 0.2340 0.055(10) Uiso 1 1 calc R
H44B H 0.3441 0.1585 0.2833 0.061(11) Uiso 1 1 calc R
H44C H 0.3013 0.0640 0.2225 0.065(11) Uiso 1 1 calc R

loop_
_atom_site_aniso_label
_atom_site_aniso_U_11
_atom_site_aniso_U_22
_atom_site_aniso_U_33
_atom_site_aniso_U_23
_atom_site_aniso_U_13
_atom_site_aniso_U_12
Ru1 0.02272(10) 0.01930(10) 0.02099(10) 0.00458(7) 0.00622(8) 0.00085(7)
Ru2 0.01940(10) 0.01428(9) 0.01874(9) 0.00029(6) 0.00423(7) 0.00136(7)
Ru3 0.01796(10) 0.01553(10) 0.01864(9) -0.00142(6) 0.00565(7) -0.00022(6)
C1 0.0201(11) 0.0192(11) 0.0224(10) 0.0010(8) 0.0081(9) 0.0027(9)
C2 0.0222(11) 0.0241(12) 0.0253(11) -0.0032(9) 0.0064(10) -0.0037(9)
C3 0.0186(11) 0.0278(13) 0.0284(12) -0.0057(10) 0.0056(10) 0.0003(9)
C4 0.0186(12) 0.0336(15) 0.0348(13) -0.0181(11) 0.0016(11) -0.0007(10)
C5 0.0326(15) 0.0421(18) 0.0452(17) -0.0151(14) 0.0027(13) 0.0065(13)
C6 0.0368(17) 0.056(2) 0.064(2) -0.0302(19) 0.0012(16) 0.0145(16)
C7 0.0302(16) 0.080(3) 0.066(2) -0.047(2) 0.0127(16) -0.0007(17)
C8 0.0344(17) 0.072(3) 0.054(2) -0.0351(18) 0.0209(16) -0.0178(16)
C9 0.0279(14) 0.0438(18) 0.0390(15) -0.0191(12) 0.0134(12) -0.0099(12)
C10 0.0238(11) 0.0227(12) 0.0184(10) 0.0011(8) 0.0066(9) 0.0027(9)
N1 0.0237(10) 0.0311(12) 0.0228(9) 0.0032(8) 0.0049(8) 0.0018(9)
C11 0.0224(12) 0.0336(14) 0.0270(12) 0.0036(10) 0.0033(10) 0.0005(10)
C12 0.0304(15) 0.0395(17) 0.0471(17) 0.0069(13) 0.0140(13) 0.0074(12)
C13 0.0299(14) 0.0502(18) 0.0271(13) 0.0019(12) -0.0002(11) 0.0015(13)
C14 0.0260(13) 0.0390(16) 0.0336(14) 0.0056(11) 0.0051(11) -0.0051(11)
C15 0.0321(13) 0.0341(14) 0.0262(12) 0.0142(10) 0.0126(11) 0.0072(11)
C16 0.0376(15) 0.0331(15) 0.0221(11) 0.0085(10) 0.0134(11) 0.0039(11)
C17 0.0325(14) 0.0338(15) 0.0295(13) 0.0090(10) 0.0168(11) 0.0048(11)
C18 0.0318(13) 0.0304(14) 0.0324(13) 0.0111(10) 0.0143(11) 0.0006(11)
C19 0.0407(15) 0.0226(13) 0.0359(13) 0.0122(10) 0.0205(12) 0.0051(11)
C20 0.0359(15) 0.0475(18) 0.0393(15) 0.0217(13) 0.0135(13) 0.0118(13)
C21 0.0497(18) 0.0441(17) 0.0253(12) 0.0002(12) 0.0122(13) -0.0001(14)
C22 0.0409(16) 0.0460(18) 0.0448(16) 0.0074(14) 0.0259(14) 0.0119(14)
C23 0.0384(16) 0.0450(18) 0.0506(17) 0.0115(14) 0.0188(14) -0.0073(14)
C24 0.060(2) 0.0243(14) 0.0519(18) 0.0114(12) 0.0306(17) 0.0048(13)
C25 0.0296(12) 0.0138(11) 0.0339(12) 0.0004(9) 0.0093(11) 0.0006(10)
C26 0.0320(13) 0.0153(11) 0.0271(12) 0.0017(9) 0.0049(10) 0.0028(10)
C27 0.0271(12) 0.0148(11) 0.0365(13) -0.0005(9) 0.0087(11) 0.0050(9)
C28 0.0307(13) 0.0172(11) 0.0301(12) -0.0017(9) 0.0105(11) 0.0058(10)
C29 0.0332(13) 0.0160(12) 0.0275(12) -0.0037(9) 0.0056(11) 0.0030(10)
C30 0.0360(15) 0.0281(15) 0.0498(17) 0.0078(12) 0.0168(14) -0.0039(11)
C31 0.0508(18) 0.0250(13) 0.0295(13) 0.0074(11) 0.0087(13) 0.0047(13)
C32 0.0268(14) 0.0299(15) 0.0511(17) -0.0006(12) 0.0049(13) 0.0091(11)
C33 0.0477(17) 0.0309(15) 0.0448(16) -0.0026(12) 0.0256(15) 0.0094(13)
C34 0.0396(16) 0.0296(14) 0.0307(13) -0.0072(11) 0.0000(12) 0.0048(12)
C35 0.0239(12) 0.0279(13) 0.0249(11) -0.0129(10) 0.0055(10) -0.0085(10)
C36 0.0268(12) 0.0226(12) 0.0275(12) -0.0066(9) 0.0080(10) -0.0051(10)
C37 0.0208(12) 0.0251(13) 0.0265(11) -0.0054(9) 0.0061(10) -0.0056(9)
C38 0.0209(11) 0.0282(13) 0.0213(11) -0.0040(9) -0.0004(9) -0.0048(10)
C39 0.0249(12) 0.0320(14) 0.0182(10) -0.0059(9) 0.0032(10) -0.0088(10)
C40 0.0291(14) 0.0433(17) 0.0452(16) -0.0258(14) 0.0128(13) -0.0063(12)
C41 0.0429(17) 0.0226(14) 0.0476(16) -0.0045(12) 0.0131(14) -0.0066(12)
C42 0.0243(13) 0.0376(16) 0.0357(14) -0.0043(11) 0.0121(11) -0.0057(11)
C43 0.0286(13) 0.0325(15) 0.0338(13) 0.0035(11) -0.0027(11) -0.0004(11)
C44 0.0342(15) 0.0534(19) 0.0223(12) 0.0002(12) 0.0081(11) -0.0137(13)

loop_
_atom_type_symbol
_atom_type_description
_atom_type_scat_dispersion_real
_atom_type_scat_dispersion_imag
_atom_type_scat_source
C C 0.0033 0.0016 'International Tables Vol C Tables 4.2.6.8 and 6.1.1.4'
H H 0.0000 0.0000 'International Tables Vol C Tables 4.2.6.8 and 6.1.1.4'
N N 0.0061 0.0033 'International Tables Vol C Tables 4.2.6.8 and 6.1.1.4'
Ru Ru -1.2594 0.8363 'International Tables Vol C Tables 4.2.6.8 and 6.1.1.4'

loop_
_geom_angle_atom_site_label_1
_geom_angle_atom_site_label_2
_geom_angle_atom_site_label_3
_geom_angle
C1 Ru1 C10 96.32(9)
C1 Ru1 C16 133.61(9)
C10 Ru1 C16 93.00(9)
C1 Ru1 C17 106.59(9)
C10 Ru1 C17 125.73(10)
C16 Ru1 C17 37.06(10)
C1 Ru1 C18 108.84(10)
C10 Ru1 C18 152.57(9)
C16 Ru1 C18 61.82(10)
C17 Ru1 C18 36.83(10)
C1 Ru1 C19 139.03(10)
C10 Ru1 C19 122.88(10)
C16 Ru1 C19 61.80(10)
C17 Ru1 C19 61.80(9)
C18 Ru1 C19 37.27(9)
C1 Ru1 C15 167.76(9)
C10 Ru1 C15 92.52(9)
C16 Ru1 C15 37.00(9)
C17 Ru1 C15 61.24(9)
C18 Ru1 C15 61.05(9)
C19 Ru1 C15 36.18(10)
C1 Ru1 Ru2 47.07(7)
C10 Ru1 Ru2 49.57(6)
C16 Ru1 Ru2 120.53(7)
C17 Ru1 Ru2 126.01(7)
C18 Ru1 Ru2 151.86(7)
C19 Ru1 Ru2 170.78(7)
C15 Ru1 Ru2 139.92(7)
C1 Ru1 Ru3 46.25(6)
C10 Ru1 Ru3 85.91(6)
C16 Ru1 Ru3 178.85(7)
C17 Ru1 Ru3 143.74(7)
C18 Ru1 Ru3 119.32(7)
C19 Ru1 Ru3 119.14(7)
C15 Ru1 Ru3 143.37(7)
Ru2 Ru1 Ru3 58.424(6)
C1 Ru2 C2 99.73(9)
C1 Ru2 C10 92.29(9)
C2 Ru2 C10 82.68(9)
C1 Ru2 C26 117.80(9)
C2 Ru2 C26 96.93(9)
C10 Ru2 C26 149.33(9)
C1 Ru2 C28 98.04(9)
C2 Ru2 C28 156.50(9)
C10 Ru2 C28 111.89(9)
C26 Ru2 C28 60.96(9)
C1 Ru2 C29 132.55(9)
C2 Ru2 C29 127.69(9)
C10 Ru2 C29 94.97(9)
C26 Ru2 C29 61.01(9)
C28 Ru2 C29 36.53(9)
C1 Ru2 C27 90.85(9)
C2 Ru2 C27 128.04(9)
C10 Ru2 C27 148.00(9)
C26 Ru2 C27 36.48(9)
C28 Ru2 C27 36.24(9)
C29 Ru2 C27 60.61(9)
C1 Ru2 C25 151.32(9)
C2 Ru2 C25 97.20(9)
C10 Ru2 C25 112.78(9)
C26 Ru2 C25 36.64(9)
C28 Ru2 C25 60.60(9)
C29 Ru2 C25 36.21(9)
C27 Ru2 C25 60.53(9)
C1 Ru2 Ru3 48.77(6)
C2 Ru2 Ru3 51.01(7)
C10 Ru2 Ru3 88.04(6)
C26 Ru2 Ru3 115.60(6)
C28 Ru2 Ru3 143.22(7)
C29 Ru2 Ru3 176.57(6)
C27 Ru2 Ru3 117.18(6)
C25 Ru2 Ru3 140.75(6)
C1 Ru2 Ru1 45.04(7)
C2 Ru2 Ru1 96.07(7)
C10 Ru2 Ru1 47.55(6)
C26 Ru2 Ru1 160.31(7)
C28 Ru2 Ru1 107.38(6)
C29 Ru2 Ru1 120.32(6)
C27 Ru2 Ru1 124.73(6)
C25 Ru2 Ru1 154.26(6)
Ru3 Ru2 Ru1 63.015(7)
C1 Ru3 C2 94.58(9)
C1 Ru3 C37 87.01(9)
C2 Ru3 C37 153.48(9)
C1 Ru3 C38 95.50(9)
C2 Ru3 C38 116.10(9)
C37 Ru3 C38 37.58(9)
C1 Ru3 C39 131.30(9)
C2 Ru3 C39 98.03(9)
C37 Ru3 C39 62.49(9)
C38 Ru3 C39 37.36(9)
C1 Ru3 C36 114.72(9)
C2 Ru3 C36 150.68(9)
C37 Ru3 C36 37.02(9)
C38 Ru3 C36 62.27(9)
C39 Ru3 C36 62.25(9)
C1 Ru3 C35 148.79(9)
C2 Ru3 C35 114.35(9)
C37 Ru3 C35 61.90(9)
C38 Ru3 C35 62.14(9)
C39 Ru3 C35 37.29(10)
C36 Ru3 C35 36.95(8)
C1 Ru3 C3 115.31(9)
C2 Ru3 C3 36.68(9)
C37 Ru3 C3 157.16(9)
C38 Ru3 C3 136.49(9)
C39 Ru3 C3 102.13(9)
C36 Ru3 C3 122.01(9)
C35 Ru3 C3 95.50(9)
C1 Ru3 Ru2 46.90(6)
C2 Ru3 Ru2 47.72(6)
C37 Ru3 Ru2 127.11(6)
C38 Ru3 Ru2 111.55(7)
C39 Ru3 Ru2 124.81(7)
C36 Ru3 Ru2 161.39(6)
C35 Ru3 Ru2 158.53(7)
C3 Ru3 Ru2 75.15(6)
C1 Ru3 Ru1 42.67(6)
C2 Ru3 Ru1 90.33(6)
C37 Ru3 Ru1 108.09(6)
C38 Ru3 Ru1 133.99(6)
C39 Ru3 Ru1 170.44(6)
C36 Ru3 Ru1 111.65(6)
C35 Ru3 Ru1 141.52(7)
C3 Ru3 Ru1 87.34(6)
Ru2 Ru3 Ru1 58.561(6)
Ru1 C1 Ru2 87.89(9)
Ru1 C1 Ru3 91.08(9)
Ru2 C1 Ru3 84.34(8)
C3 C2 Ru2 126.07(18)
C3 C2 Ru3 78.14(15)
Ru2 C2 Ru3 81.27(8)
C2 C3 C4 126.0(2)
C2 C3 Ru3 65.17(13)
C4 C3 Ru3 125.43(17)
C9 C4 C5 117.9(3)
C9 C4 C3 124.4(3)
C5 C4 C3 117.5(3)
C6 C5 C4 120.8(4)
C7 C6 C5 120.1(4)
C6 C7 C8 120.3(3)
C7 C8 C9 120.2(4)
C4 C9 C8 120.7(3)
N1 C10 Ru1 131.12(19)
N1 C10 Ru2 146.0(2)
Ru1 C10 Ru2 82.88(9)
C10 N1 C11 142.2(2)
N1 C11 C14 112.8(2)
N1 C11 C13 107.8(2)
C14 C11 C13 111.6(2)
N1 C11 C12 106.7(2)
C14 C11 C12 108.9(2)
C13 C11 C12 109.0(2)
C19 C15 C16 107.6(2)
C19 C15 C20 126.4(3)
C16 C15 C20 126.0(3)
C19 C15 Ru1 70.14(14)
C16 C15 Ru1 68.86(14)
C20 C15 Ru1 127.53(17)
C17 C16 C15 108.0(2)
C17 C16 C21 128.1(3)
C15 C16 C21 123.6(3)
C17 C16 Ru1 71.91(14)
C15 C16 Ru1 74.15(14)
C21 C16 Ru1 124.14(18)
C18 C17 C16 108.3(2)
C18 C17 C22 124.8(3)
C16 C17 C22 126.3(3)
C18 C17 Ru1 71.99(14)
C16 C17 Ru1 71.02(14)
C22 C17 Ru1 129.38(18)
C17 C18 C19 107.7(2)
C17 C18 C23 125.4(3)
C19 C18 C23 126.0(3)
C17 C18 Ru1 71.17(14)
C19 C18 Ru1 71.43(13)
C23 C18 Ru1 131.91(19)
C15 C19 C18 108.2(2)
C15 C19 C24 125.7(3)
C18 C19 C24 125.9(3)
C15 C19 Ru1 73.68(14)
C18 C19 Ru1 71.30(14)
C24 C19 Ru1 124.62(17)
C29 C25 C26 107.9(2)
C29 C25 C30 128.3(2)
C26 C25 C30 122.9(2)
C29 C25 Ru2 71.72(14)
C26 C25 Ru2 70.23(14)
C30 C25 Ru2 131.87(18)
C27 C26 C25 108.2(2)
C27 C26 C31 127.2(2)
C25 C26 C31 123.9(2)
C27 C26 Ru2 73.14(14)
C25 C26 Ru2 73.14(14)
C31 C26 Ru2 127.11(17)
C28 C27 C26 107.9(2)
C28 C27 C32 123.8(2)
C26 C27 C32 127.8(2)
C28 C27 Ru2 71.37(13)
C26 C27 Ru2 70.38(13)
C32 C27 Ru2 130.63(18)
C27 C28 C29 108.2(2)
C27 C28 C33 124.3(2)
C29 C28 C33 127.2(2)
C27 C28 Ru2 72.38(13)
C29 C28 Ru2 72.15(13)
C33 C28 Ru2 126.20(18)
C25 C29 C28 107.8(2)
C25 C29 C34 127.3(2)
C28 C29 C34 124.5(2)
C25 C29 Ru2 72.07(14)
C28 C29 Ru2 71.32(14)
C34 C29 Ru2 127.94(18)
C36 C35 C39 108.1(2)
C36 C35 C40 124.3(2)
C39 C35 C40 126.9(2)
C36 C35 Ru3 71.29(13)
C39 C35 Ru3 70.59(13)
C40 C35 Ru3 130.70(18)
C37 C36 C35 108.1(2)
C37 C36 C41 126.0(2)
C35 C36 C41 125.5(2)
C37 C36 Ru3 70.81(13)
C35 C36 Ru3 71.76(13)
C41 C36 Ru3 128.71(19)
C36 C37 C38 108.2(2)
C36 C37 C42 125.8(2)
C38 C37 C42 125.2(2)
C36 C37 Ru3 72.17(14)
C38 C37 Ru3 71.24(13)
C42 C37 Ru3 130.05(17)
C39 C38 C37 107.7(2)
C39 C38 C43 126.1(2)
C37 C38 C43 125.6(2)
C39 C38 Ru3 71.43(14)
C37 C38 Ru3 71.18(14)
C43 C38 Ru3 129.54(17)
C38 C39 C35 107.8(2)
C38 C39 C44 125.1(2)
C35 C39 C44 126.5(2)
C38 C39 Ru3 71.21(13)
C35 C39 Ru3 72.12(13)
C44 C39 Ru3 129.33(17)

loop_
_geom_bond_atom_site_label_1
_geom_bond_atom_site_label_2
_geom_bond_distance
Ru1 C1 1.933(2)
Ru1 C10 2.030(2)
Ru1 C16 2.233(2)
Ru1 C17 2.245(2)
Ru1 C18 2.255(2)
Ru1 C19 2.257(2)
Ru1 C15 2.303(2)
Ru1 Ru2 2.7303(3)
Ru1 Ru3 2.8517(3)
Ru2 C1 2.000(2)
Ru2 C2 2.041(2)
Ru2 C10 2.094(2)
Ru2 C26 2.254(2)
Ru2 C28 2.277(2)
Ru2 C29 2.288(2)
Ru2 C27 2.290(2)
Ru2 C25 2.292(2)
Ru2 Ru3 2.7263(3)
Ru3 C1 2.060(2)
Ru3 C2 2.144(2)
Ru3 C37 2.230(2)
Ru3 C38 2.230(2)
Ru3 C39 2.233(2)
Ru3 C36 2.247(2)
Ru3 C35 2.253(2)
Ru3 C3 2.312(2)
C2 C3 1.411(3)
C3 C4 1.488(3)
C4 C9 1.391(4)
C4 C5 1.405(4)
C5 C6 1.391(4)
C6 C7 1.370(6)
C7 C8 1.373(6)
C8 C9 1.398(4)
C10 N1 1.225(3)
N1 C11 1.465(3)
C11 C14 1.526(4)
C11 C13 1.528(4)
C11 C12 1.529(4)
C15 C19 1.417(4)
C15 C16 1.441(4)
C15 C20 1.493(4)
C16 C17 1.423(4)
C16 C21 1.504(4)
C17 C18 1.422(4)
C17 C22 1.506(4)
C18 C19 1.442(4)
C18 C23 1.498(4)
C19 C24 1.503(4)
C25 C29 1.423(3)
C25 C26 1.429(4)
C25 C30 1.508(4)
C26 C27 1.423(3)
C26 C31 1.510(3)
C27 C28 1.421(3)
C27 C32 1.497(4)
C28 C29 1.431(4)
C28 C33 1.499(3)
C29 C34 1.504(3)
C35 C36 1.426(3)
C35 C39 1.435(4)
C35 C40 1.499(3)
C36 C37 1.421(3)
C36 C41 1.492(4)
C37 C38 1.437(3)
C37 C42 1.504(3)
C38 C39 1.430(3)
C38 C43 1.488(4)
C39 C44 1.501(3)

loop_
_geom_torsion_atom_site_label_1
_geom_torsion_atom_site_label_2
_geom_torsion_atom_site_label_3
_geom_torsion_atom_site_label_4
_geom_torsion
C10 Ru1 Ru2 C1 -171.98(12)
C16 Ru1 Ru2 C1 123.03(12)
C17 Ru1 Ru2 C1 78.80(13)
C18 Ru1 Ru2 C1 36.45(17)
C19 Ru1 Ru2 C1 -134.9(5)
C15 Ru1 Ru2 C1 165.36(13)
Ru3 Ru1 Ru2 C1 -57.53(9)
C1 Ru1 Ru2 C2 97.69(11)
C10 Ru1 Ru2 C2 -74.28(10)
C16 Ru1 Ru2 C2 -139.28(11)
C17 Ru1 Ru2 C2 176.50(11)
C18 Ru1 Ru2 C2 134.14(17)
C19 Ru1 Ru2 C2 -37.2(5)
C15 Ru1 Ru2 C2 -96.94(12)
Ru3 Ru1 Ru2 C2 40.16(7)
C1 Ru1 Ru2 C10 171.98(12)
C16 Ru1 Ru2 C10 -64.99(12)
C17 Ru1 Ru2 C10 -109.22(12)
C18 Ru1 Ru2 C10 -151.57(17)
C19 Ru1 Ru2 C10 37.1(5)
C15 Ru1 Ru2 C10 -22.66(13)
Ru3 Ru1 Ru2 C10 114.44(8)
C1 Ru1 Ru2 C26 -33.4(2)
C10 Ru1 Ru2 C26 154.6(2)
C16 Ru1 Ru2 C26 89.6(2)
C17 Ru1 Ru2 C26 45.4(2)
C18 Ru1 Ru2 C26 3.1(2)
C19 Ru1 Ru2 C26 -168.3(5)
C15 Ru1 Ru2 C26 132.0(2)
Ru3 Ru1 Ru2 C26 -90.92(18)
C1 Ru1 Ru2 C28 -83.95(11)
C10 Ru1 Ru2 C28 104.07(11)
C16 Ru1 Ru2 C28 39.08(11)
C17 Ru1 Ru2 C28 -5.15(11)
C18 Ru1 Ru2 C28 -47.50(16)
C19 Ru1 Ru2 C28 141.2(5)
C15 Ru1 Ru2 C28 81.41(12)
Ru3 Ru1 Ru2 C28 -141.48(7)
C1 Ru1 Ru2 C29 -121.55(11)
C10 Ru1 Ru2 C29 66.48(11)
C16 Ru1 Ru2 C29 1.48(11)
C17 Ru1 Ru2 C29 -42.74(12)
C18 Ru1 Ru2 C29 -85.10(17)
C19 Ru1 Ru2 C29 103.6(5)
C15 Ru1 Ru2 C29 43.82(13)
Ru3 Ru1 Ru2 C29 -179.08(7)
C1 Ru1 Ru2 C27 -48.18(12)
C10 Ru1 Ru2 C27 139.85(11)
C16 Ru1 Ru2 C27 74.85(11)
C17 Ru1 Ru2 C27 30.63(12)
C18 Ru1 Ru2 C27 -11.73(17)
C19 Ru1 Ru2 C27 177.0(5)
C15 Ru1 Ru2 C27 117.19(13)
Ru3 Ru1 Ru2 C27 -105.71(8)
C1 Ru1 Ru2 C25 -141.60(17)
C10 Ru1 Ru2 C25 46.43(16)
C16 Ru1 Ru2 C25 -18.57(17)
C17 Ru1 Ru2 C25 -62.79(17)
C18 Ru1 Ru2 C25 -105.1(2)
C19 Ru1 Ru2 C25 83.5(5)
C15 Ru1 Ru2 C25 23.77(18)
Ru3 Ru1 Ru2 C25 160.87(14)
C1 Ru1 Ru2 Ru3 57.53(9)
C10 Ru1 Ru2 Ru3 -114.44(8)
C16 Ru1 Ru2 Ru3 -179.44(8)
C17 Ru1 Ru2 Ru3 136.34(9)
C18 Ru1 Ru2 Ru3 93.98(15)
C19 Ru1 Ru2 Ru3 -77.3(5)
C15 Ru1 Ru2 Ru3 -137.10(10)
C2 Ru2 Ru3 C1 -176.94(12)
C10 Ru2 Ru3 C1 -94.77(11)
C26 Ru2 Ru3 C1 105.53(11)
C28 Ru2 Ru3 C1 30.48(14)
C29 Ru2 Ru3 C1 114.0(11)
C27 Ru2 Ru3 C1 64.66(11)
C25 Ru2 Ru3 C1 140.45(13)
Ru1 Ru2 Ru3 C1 -52.54(9)
C1 Ru2 Ru3 C2 176.94(12)
C10 Ru2 Ru3 C2 82.17(11)
C26 Ru2 Ru3 C2 -77.53(12)
C28 Ru2 Ru3 C2 -152.58(14)
C29 Ru2 Ru3 C2 -69.0(11)
C27 Ru2 Ru3 C2 -118.40(11)
C25 Ru2 Ru3 C2 -42.61(14)
Ru1 Ru2 Ru3 C2 124.39(9)
C1 Ru2 Ru3 C37 -37.11(12)
C2 Ru2 Ru3 C37 145.95(12)
C10 Ru2 Ru3 C37 -131.88(10)
C26 Ru2 Ru3 C37 68.42(11)
C28 Ru2 Ru3 C37 -6.63(13)
C29 Ru2 Ru3 C37 76.9(11)
C27 Ru2 Ru3 C37 27.55(11)
C25 Ru2 Ru3 C37 103.34(13)
Ru1 Ru2 Ru3 C37 -89.65(8)
C1 Ru2 Ru3 C38 -76.79(11)
C2 Ru2 Ru3 C38 106.27(11)
C10 Ru2 Ru3 C38 -171.56(9)
C26 Ru2 Ru3 C38 28.74(10)
C28 Ru2 Ru3 C38 -46.31(12)
C29 Ru2 Ru3 C38 37.2(11)
C27 Ru2 Ru3 C38 -12.13(10)
C25 Ru2 Ru3 C38 63.66(12)
Ru1 Ru2 Ru3 C38 -129.33(7)
C1 Ru2 Ru3 C39 -116.77(12)
C2 Ru2 Ru3 C39 66.29(12)
C10 Ru2 Ru3 C39 148.46(10)
C26 Ru2 Ru3 C39 -11.24(11)
C28 Ru2 Ru3 C39 -86.29(13)
C29 Ru2 Ru3 C39 -2.7(11)
C27 Ru2 Ru3 C39 -52.11(11)
C25 Ru2 Ru3 C39 23.68(13)
Ru1 Ru2 Ru3 C39 -169.31(8)
C1 Ru2 Ru3 C36 -10.0(2)
C2 Ru2 Ru3 C36 173.0(2)
C10 Ru2 Ru3 C36 -104.8(2)
C26 Ru2 Ru3 C36 95.5(2)
C28 Ru2 Ru3 C36 20.4(2)
C29 Ru2 Ru3 C36 104.0(11)
C27 Ru2 Ru3 C36 54.6(2)
C25 Ru2 Ru3 C36 130.4(2)
Ru1 Ru2 Ru3 C36 -62.6(2)
C1 Ru2 Ru3 C35 -145.2(2)
C2 Ru2 Ru3 C35 37.9(2)
C10 Ru2 Ru3 C35 120.06(19)
C26 Ru2 Ru3 C35 -39.6(2)
C28 Ru2 Ru3 C35 -114.7(2)
C29 Ru2 Ru3 C35 -31.1(11)
C27 Ru2 Ru3 C35 -80.5(2)
C25 Ru2 Ru3 C35 -4.7(2)
Ru1 Ru2 Ru3 C35 162.29(18)
C1 Ru2 Ru3 C3 148.62(11)
C2 Ru2 Ru3 C3 -28.32(11)
C10 Ru2 Ru3 C3 53.84(9)
C26 Ru2 Ru3 C3 -105.86(10)
C28 Ru2 Ru3 C3 179.10(12)
C29 Ru2 Ru3 C3 -97.3(11)
C27 Ru2 Ru3 C3 -146.72(10)
C25 Ru2 Ru3 C3 -70.93(12)
Ru1 Ru2 Ru3 C3 96.07(7)
C1 Ru2 Ru3 Ru1 52.54(9)
C2 Ru2 Ru3 Ru1 -124.39(9)
C10 Ru2 Ru3 Ru1 -42.23(6)
C26 Ru2 Ru3 Ru1 158.07(7)
C28 Ru2 Ru3 Ru1 83.03(10)
C29 Ru2 Ru3 Ru1 166.6(11)
C27 Ru2 Ru3 Ru1 117.21(7)
C25 Ru2 Ru3 Ru1 -167.00(10)
C10 Ru1 Ru3 C1 102.78(12)
C16 Ru1 Ru3 C1 84(4)
C17 Ru1 Ru3 C1 -50.43(15)
C18 Ru1 Ru3 C1 -88.57(12)
C19 Ru1 Ru3 C1 -131.53(12)
C15 Ru1 Ru3 C1 -168.49(15)
Ru2 Ru1 Ru3 C1 58.77(10)
C1 Ru1 Ru3 C2 -96.40(12)
C10 Ru1 Ru3 C2 6.38(9)
C16 Ru1 Ru3 C2 -13(4)
C17 Ru1 Ru3 C2 -146.83(14)
C18 Ru1 Ru3 C2 175.03(10)
C19 Ru1 Ru3 C2 132.07(10)
C15 Ru1 Ru3 C2 95.11(13)
Ru2 Ru1 Ru3 C2 -37.63(7)
C1 Ru1 Ru3 C37 64.20(12)
C10 Ru1 Ru3 C37 166.98(9)
C16 Ru1 Ru3 C37 148(4)
C17 Ru1 Ru3 C37 13.77(14)
C18 Ru1 Ru3 C37 -24.38(10)
C19 Ru1 Ru3 C37 -67.34(10)
C15 Ru1 Ru3 C37 -104.29(13)
Ru2 Ru1 Ru3 C37 122.97(7)
C1 Ru1 Ru3 C38 31.69(13)
C10 Ru1 Ru3 C38 134.47(11)
C16 Ru1 Ru3 C38 115(4)
C17 Ru1 Ru3 C38 -18.73(15)
C18 Ru1 Ru3 C38 -56.88(12)
C19 Ru1 Ru3 C38 -99.84(12)
C15 Ru1 Ru3 C38 -136.80(15)
Ru2 Ru1 Ru3 C38 90.47(9)
C1 Ru1 Ru3 C39 54.7(4)
C10 Ru1 Ru3 C39 157.5(4)
C16 Ru1 Ru3 C39 138(4)
C17 Ru1 Ru3 C39 4.3(4)
C18 Ru1 Ru3 C39 -33.9(4)
C19 Ru1 Ru3 C39 -76.8(4)
C15 Ru1 Ru3 C39 -113.8(4)
Ru2 Ru1 Ru3 C39 113.5(4)
C1 Ru1 Ru3 C36 103.48(12)
C10 Ru1 Ru3 C36 -153.74(10)
C16 Ru1 Ru3 C36 -173(16)
C17 Ru1 Ru3 C36 53.05(14)
C18 Ru1 Ru3 C36 14.91(10)
C19 Ru1 Ru3 C36 -28.05(11)
C15 Ru1 Ru3 C36 -65.01(13)
Ru2 Ru1 Ru3 C36 162.26(7)
C1 Ru1 Ru3 C35 131.54(14)
C10 Ru1 Ru3 C35 -125.69(12)
C16 Ru1 Ru3 C35 -145(4)
C17 Ru1 Ru3 C35 81.11(16)
C18 Ru1 Ru3 C35 42.96(13)
C19 Ru1 Ru3 C35 0.00(13)
C15 Ru1 Ru3 C35 -36.95(15)
Ru2 Ru1 Ru3 C35 -169.69(10)
C1 Ru1 Ru3 C3 -132.98(11)
C10 Ru1 Ru3 C3 -30.20(9)
C16 Ru1 Ru3 C3 -49(4)
C17 Ru1 Ru3 C3 176.60(13)
C18 Ru1 Ru3 C3 138.45(10)
C19 Ru1 Ru3 C3 95.49(10)
C15 Ru1 Ru3 C3 58.53(13)
Ru2 Ru1 Ru3 C3 -74.20(6)
C1 Ru1 Ru3 Ru2 -58.77(10)
C10 Ru1 Ru3 Ru2 44.01(7)
C16 Ru1 Ru3 Ru2 25(4)
C17 Ru1 Ru3 Ru2 -109.20(12)
C18 Ru1 Ru3 Ru2 -147.35(8)
C19 Ru1 Ru3 Ru2 169.69(8)
C15 Ru1 Ru3 Ru2 132.74(12)
C10 Ru1 C1 Ru2 6.14(9)
C16 Ru1 C1 Ru2 -94.13(13)
C17 Ru1 C1 Ru2 -124.11(9)
C18 Ru1 C1 Ru2 -162.78(8)
C19 Ru1 C1 Ru2 170.03(10)
C15 Ru1 C1 Ru2 -129.9(4)
Ru3 Ru1 C1 Ru2 84.29(8)
C10 Ru1 C1 Ru3 -78.15(9)
C16 Ru1 C1 Ru3 -178.42(10)
C17 Ru1 C1 Ru3 151.60(9)
C18 Ru1 C1 Ru3 112.93(10)
C19 Ru1 C1 Ru3 85.74(14)
C15 Ru1 C1 Ru3 145.8(4)
Ru2 Ru1 C1 Ru3 -84.29(8)
C2 Ru2 C1 Ru1 -88.88(10)
C10 Ru2 C1 Ru1 -5.92(9)
C26 Ru2 C1 Ru1 167.90(8)
C28 Ru2 C1 Ru1 106.57(9)
C29 Ru2 C1 Ru1 92.97(12)
C27 Ru2 C1 Ru1 142.23(9)
C25 Ru2 C1 Ru1 145.80(15)
Ru3 Ru2 C1 Ru1 -91.29(9)
C2 Ru2 C1 Ru3 2.41(10)
C10 Ru2 C1 Ru3 85.38(8)
C26 Ru2 C1 Ru3 -100.80(9)
C28 Ru2 C1 Ru3 -162.14(8)
C29 Ru2 C1 Ru3 -175.74(8)
C27 Ru2 C1 Ru3 -126.48(8)
C25 Ru2 C1 Ru3 -122.91(16)
Ru1 Ru2 C1 Ru3 91.29(9)
C2 Ru3 C1 Ru1 85.50(10)
C37 Ru3 C1 Ru1 -121.03(10)
C38 Ru3 C1 Ru1 -157.68(9)
C39 Ru3 C1 Ru1 -169.61(9)
C36 Ru3 C1 Ru1 -95.74(10)
C35 Ru3 C1 Ru1 -116.01(17)
C3 Ru3 C1 Ru1 53.94(12)
Ru2 Ru3 C1 Ru1 87.78(9)
C2 Ru3 C1 Ru2 -2.27(9)
C37 Ru3 C1 Ru2 151.20(9)
C38 Ru3 C1 Ru2 114.54(9)
C39 Ru3 C1 Ru2 102.62(11)
C36 Ru3 C1 Ru2 176.49(8)
C35 Ru3 C1 Ru2 156.21(14)
C3 Ru3 C1 Ru2 -33.83(11)
Ru1 Ru3 C1 Ru2 -87.78(9)
C1 Ru2 C2 C3 66.0(2)
C10 Ru2 C2 C3 -25.1(2)
C26 Ru2 C2 C3 -174.2(2)
C28 Ru2 C2 C3 -155.4(2)
C29 Ru2 C2 C3 -115.7(2)
C27 Ru2 C2 C3 164.82(19)
C25 Ru2 C2 C3 -137.2(2)
Ru3 Ru2 C2 C3 68.3(2)
Ru1 Ru2 C2 C3 20.7(2)
C1 Ru2 C2 Ru3 -2.33(9)
C10 Ru2 C2 Ru3 -93.42(9)
C26 Ru2 C2 Ru3 117.49(9)
C28 Ru2 C2 Ru3 136.3(2)
C29 Ru2 C2 Ru3 175.95(8)
C27 Ru2 C2 Ru3 96.48(11)
C25 Ru2 C2 Ru3 154.42(8)
Ru1 Ru2 C2 Ru3 -47.69(6)
C1 Ru3 C2 C3 -127.62(15)
C37 Ru3 C2 C3 139.90(19)
C38 Ru3 C2 C3 133.98(14)
C39 Ru3 C2 C3 99.54(15)
C36 Ru3 C2 C3 54.7(2)
C35 Ru3 C2 C3 64.43(16)
Ru2 Ru3 C2 C3 -129.86(17)
Ru1 Ru3 C2 C3 -85.10(13)
C1 Ru3 C2 Ru2 2.24(9)
C37 Ru3 C2 Ru2 -90.25(19)
C38 Ru3 C2 Ru2 -96.16(10)
C39 Ru3 C2 Ru2 -130.60(9)
C36 Ru3 C2 Ru2 -175.46(15)
C35 Ru3 C2 Ru2 -165.71(8)
C3 Ru3 C2 Ru2 129.86(17)
Ru1 Ru3 C2 Ru2 44.75(6)
Ru2 C2 C3 C4 173.20(18)
Ru3 C2 C3 C4 -117.0(2)
Ru2 C2 C3 Ru3 -69.83(16)
C1 Ru3 C3 C2 60.86(16)
C37 Ru3 C3 C2 -132.2(2)
C38 Ru3 C3 C2 -69.83(18)
C39 Ru3 C3 C2 -87.18(15)
C36 Ru3 C3 C2 -151.88(14)
C35 Ru3 C3 C2 -124.35(15)
Ru2 Ru3 C3 C2 35.99(13)
Ru1 Ru3 C3 C2 94.12(13)
C1 Ru3 C3 C4 178.6(2)
C2 Ru3 C3 C4 117.7(3)
C37 Ru3 C3 C4 -14.4(4)
C38 Ru3 C3 C4 47.9(3)
C39 Ru3 C3 C4 30.6(2)
C36 Ru3 C3 C4 -34.1(3)
C35 Ru3 C3 C4 -6.6(2)
Ru2 Ru3 C3 C4 153.7(2)
Ru1 Ru3 C3 C4 -148.1(2)
C2 C3 C4 C9 -0.9(4)
Ru3 C3 C4 C9 -84.0(3)
C2 C3 C4 C5 -176.3(2)
Ru3 C3 C4 C5 100.6(3)
C9 C4 C5 C6 -0.3(4)
C3 C4 C5 C6 175.4(3)
C4 C5 C6 C7 -0.2(5)
C5 C6 C7 C8 0.7(5)
C6 C7 C8 C9 -0.7(5)
C5 C4 C9 C8 0.3(4)
C3 C4 C9 C8 -175.0(3)
C7 C8 C9 C4 0.2(4)
C1 Ru1 C10 N1 176.0(2)
C16 Ru1 C10 N1 -49.5(2)
C17 Ru1 C10 N1 -68.3(3)
C18 Ru1 C10 N1 -27.3(4)
C19 Ru1 C10 N1 8.5(3)
C15 Ru1 C10 N1 -12.5(2)
Ru2 Ru1 C10 N1 -178.1(3)
Ru3 Ru1 C10 N1 130.8(2)
C1 Ru1 C10 Ru2 -5.90(9)
C16 Ru1 C10 Ru2 128.59(9)
C17 Ru1 C10 Ru2 109.79(10)
C18 Ru1 C10 Ru2 150.83(17)
C19 Ru1 C10 Ru2 -173.39(8)
C15 Ru1 C10 Ru2 165.62(8)
Ru3 Ru1 C10 Ru2 -51.04(5)
C1 Ru2 C10 N1 -176.8(3)
C2 Ru2 C10 N1 -77.3(3)
C26 Ru2 C10 N1 13.9(4)
C28 Ru2 C10 N1 83.6(3)
C29 Ru2 C10 N1 50.1(3)
C27 Ru2 C10 N1 87.9(4)
C25 Ru2 C10 N1 17.4(3)
Ru3 Ru2 C10 N1 -128.2(3)
Ru1 Ru2 C10 N1 177.5(4)
C1 Ru2 C10 Ru1 5.67(8)
C2 Ru2 C10 Ru1 105.19(9)
C26 Ru2 C10 Ru1 -163.57(13)
C28 Ru2 C10 Ru1 -93.94(9)
C29 Ru2 C10 Ru1 -127.39(8)
C27 Ru2 C10 Ru1 -89.61(17)
C25 Ru2 C10 Ru1 -160.05(7)
Ru3 Ru2 C10 Ru1 54.27(5)
Ru1 C10 N1 C11 -163.7(3)
Ru2 C10 N1 C11 19.6(6)
C10 N1 C11 C14 -3.3(5)
C10 N1 C11 C13 -126.9(4)
C10 N1 C11 C12 116.2(4)
C1 Ru1 C15 C19 -74.3(5)
C10 Ru1 C15 C19 149.37(15)
C16 Ru1 C15 C19 -119.0(2)
C17 Ru1 C15 C19 -80.64(16)
C18 Ru1 C15 C19 -38.35(15)
Ru2 Ru1 C15 C19 166.44(11)
Ru3 Ru1 C15 C19 62.83(18)
C1 Ru1 C15 C16 44.7(5)
C10 Ru1 C15 C16 -91.64(16)
C17 Ru1 C15 C16 38.35(16)
C18 Ru1 C15 C16 80.64(17)
C19 Ru1 C15 C16 119.0(2)
Ru2 Ru1 C15 C16 -74.57(17)
Ru3 Ru1 C15 C16 -178.18(12)
C1 Ru1 C15 C20 164.4(4)
C10 Ru1 C15 C20 28.1(3)
C16 Ru1 C15 C20 119.8(3)
C17 Ru1 C15 C20 158.1(3)
C18 Ru1 C15 C20 -159.6(3)
C19 Ru1 C15 C20 -121.2(3)
Ru2 Ru1 C15 C20 45.2(3)
Ru3 Ru1 C15 C20 -58.4(3)
C19 C15 C16 C17 -4.8(3)
C20 C15 C16 C17 173.8(2)
Ru1 C15 C16 C17 -64.43(17)
C19 C15 C16 C21 -179.5(2)
C20 C15 C16 C21 -1.0(4)
Ru1 C15 C16 C21 120.8(2)
C19 C15 C16 Ru1 59.67(17)
C20 C15 C16 Ru1 -121.8(2)
C1 Ru1 C16 C17 -52.6(2)
C10 Ru1 C16 C17 -154.28(16)
C18 Ru1 C16 C17 37.13(15)
C19 Ru1 C16 C17 79.64(17)
C15 Ru1 C16 C17 115.5(2)
Ru2 Ru1 C16 C17 -110.59(15)
Ru3 Ru1 C16 C17 -135(4)
C1 Ru1 C16 C15 -168.12(15)
C10 Ru1 C16 C15 90.21(16)
C17 Ru1 C16 C15 -115.5(2)
C18 Ru1 C16 C15 -78.38(17)
C19 Ru1 C16 C15 -35.86(15)
Ru2 Ru1 C16 C15 133.90(13)
Ru3 Ru1 C16 C15 109(4)
C1 Ru1 C16 C21 71.7(3)
C10 Ru1 C16 C21 -30.0(2)
C17 Ru1 C16 C21 124.3(3)
C18 Ru1 C16 C21 161.4(3)
C19 Ru1 C16 C21 -156.1(3)
C15 Ru1 C16 C21 -120.2(3)
Ru2 Ru1 C16 C21 13.7(3)
Ru3 Ru1 C16 C21 -11(4)
C15 C16 C17 C18 3.2(3)
C21 C16 C17 C18 177.6(2)
Ru1 C16 C17 C18 -62.75(17)
C15 C16 C17 C22 -168.6(2)
C21 C16 C17 C22 5.8(4)
Ru1 C16 C17 C22 125.4(3)
C15 C16 C17 Ru1 65.90(16)
C21 C16 C17 Ru1 -119.6(3)
C1 Ru1 C17 C18 -99.46(16)
C10 Ru1 C17 C18 149.70(15)
C16 Ru1 C17 C18 117.4(2)
C19 Ru1 C17 C18 37.79(15)
C15 Ru1 C17 C18 79.15(17)
Ru2 Ru1 C17 C18 -148.00(13)
Ru3 Ru1 C17 C18 -63.94(19)
C1 Ru1 C17 C16 143.11(16)
C10 Ru1 C17 C16 32.3(2)
C18 Ru1 C17 C16 -117.4(2)
C19 Ru1 C17 C16 -79.65(17)
C15 Ru1 C17 C16 -38.28(16)
Ru2 Ru1 C17 C16 94.57(15)
Ru3 Ru1 C17 C16 178.63(11)
C1 Ru1 C17 C22 21.2(3)
C10 Ru1 C17 C22 -89.6(3)
C16 Ru1 C17 C22 -121.9(3)
C18 Ru1 C17 C22 120.7(3)
C19 Ru1 C17 C22 158.4(3)
C15 Ru1 C17 C22 -160.2(3)
Ru2 Ru1 C17 C22 -27.3(3)
Ru3 Ru1 C17 C22 56.7(3)
C16 C17 C18 C19 -0.4(3)
C22 C17 C18 C19 171.6(2)
Ru1 C17 C18 C19 -62.50(16)
C16 C17 C18 C23 -169.3(2)
C22 C17 C18 C23 2.7(4)
Ru1 C17 C18 C23 128.6(3)
C16 C17 C18 Ru1 62.13(17)
C22 C17 C18 Ru1 -125.9(3)
C1 Ru1 C18 C17 92.73(16)
C10 Ru1 C18 C17 -62.8(3)
C16 Ru1 C18 C17 -37.36(15)
C19 Ru1 C18 C17 -116.9(2)
C15 Ru1 C18 C17 -79.71(17)
Ru2 Ru1 C18 C17 65.4(2)
Ru3 Ru1 C18 C17 142.46(13)
C1 Ru1 C18 C19 -150.35(16)
C10 Ru1 C18 C19 54.2(3)
C16 Ru1 C18 C19 79.56(17)
C17 Ru1 C18 C19 116.9(2)
C15 Ru1 C18 C19 37.21(16)
Ru2 Ru1 C18 C19 -177.71(12)
Ru3 Ru1 C18 C19 -100.62(15)
C1 Ru1 C18 C23 -28.3(3)
C10 Ru1 C18 C23 176.2(2)
C16 Ru1 C18 C23 -158.4(3)
C17 Ru1 C18 C23 -121.0(3)
C19 Ru1 C18 C23 122.1(3)
C15 Ru1 C18 C23 159.3(3)
Ru2 Ru1 C18 C23 -55.7(4)
Ru3 Ru1 C18 C23 21.4(3)
C16 C15 C19 C18 4.5(3)
C20 C15 C19 C18 -174.0(2)
Ru1 C15 C19 C18 63.38(16)
C16 C15 C19 C24 179.9(2)
C20 C15 C19 C24 1.3(4)
Ru1 C15 C19 C24 -121.2(2)
C16 C15 C19 Ru1 -58.87(16)
C20 C15 C19 Ru1 122.6(2)
C17 C18 C19 C15 -2.6(3)
C23 C18 C19 C15 166.2(2)
Ru1 C18 C19 C15 -64.93(17)
C17 C18 C19 C24 -178.0(2)
C23 C18 C19 C24 -9.1(4)
Ru1 C18 C19 C24 119.7(2)
C17 C18 C19 Ru1 62.34(17)
C23 C18 C19 Ru1 -128.8(3)
C1 Ru1 C19 C15 161.86(15)
C10 Ru1 C19 C15 -37.31(18)
C16 Ru1 C19 C15 36.67(15)
C17 Ru1 C19 C15 78.95(16)
C18 Ru1 C19 C15 116.3(2)
Ru2 Ru1 C19 C15 -70.5(5)
Ru3 Ru1 C19 C15 -142.58(13)
C1 Ru1 C19 C18 45.6(2)
C10 Ru1 C19 C18 -153.60(15)
C16 Ru1 C19 C18 -79.62(17)
C17 Ru1 C19 C18 -37.34(16)
C15 Ru1 C19 C18 -116.3(2)
Ru2 Ru1 C19 C18 173.2(4)
Ru3 Ru1 C19 C18 101.14(15)
C1 Ru1 C19 C24 -75.7(3)
C10 Ru1 C19 C24 85.2(3)
C16 Ru1 C19 C24 159.2(3)
C17 Ru1 C19 C24 -158.6(3)
C18 Ru1 C19 C24 -121.2(3)
C15 Ru1 C19 C24 122.5(3)
Ru2 Ru1 C19 C24 52.0(6)
Ru3 Ru1 C19 C24 -20.1(3)
C1 Ru2 C25 C29 -83.6(2)
C2 Ru2 C25 C29 150.56(15)
C10 Ru2 C25 C29 65.50(16)
C26 Ru2 C25 C29 -117.5(2)
C28 Ru2 C25 C29 -37.65(14)
C27 Ru2 C25 C29 -79.50(15)
Ru3 Ru2 C25 C29 -177.41(11)
Ru1 Ru2 C25 C29 30.1(2)
C1 Ru2 C25 C26 33.9(2)
C2 Ru2 C25 C26 -91.94(15)
C10 Ru2 C25 C26 -176.99(13)
C28 Ru2 C25 C26 79.86(15)
C29 Ru2 C25 C26 117.5(2)
C27 Ru2 C25 C26 38.01(14)
Ru3 Ru2 C25 C26 -59.91(17)
Ru1 Ru2 C25 C26 147.57(13)
C1 Ru2 C25 C30 150.9(2)
C2 Ru2 C25 C30 25.0(3)
C10 Ru2 C25 C30 -60.0(3)
C26 Ru2 C25 C30 117.0(3)
C28 Ru2 C25 C30 -163.2(3)
C29 Ru2 C25 C30 -125.5(3)
C27 Ru2 C25 C30 155.0(3)
Ru3 Ru2 C25 C30 57.1(3)
Ru1 Ru2 C25 C30 -95.5(3)
C29 C25 C26 C27 -3.0(3)
C30 C25 C26 C27 167.0(2)
Ru2 C25 C26 C27 -65.27(17)
C29 C25 C26 C31 -174.0(2)
C30 C25 C26 C31 -4.0(4)
Ru2 C25 C26 C31 123.8(2)
C29 C25 C26 Ru2 62.23(17)
C30 C25 C26 Ru2 -127.7(2)
C1 Ru2 C26 C27 -46.78(17)
C2 Ru2 C26 C27 -151.63(15)
C10 Ru2 C26 C27 121.05(19)
C28 Ru2 C26 C27 36.80(14)
C29 Ru2 C26 C27 78.81(15)
C25 Ru2 C26 C27 115.6(2)
Ru3 Ru2 C26 C27 -101.77(14)
Ru1 Ru2 C26 C27 -20.7(3)
C1 Ru2 C26 C25 -162.38(13)
C2 Ru2 C26 C25 92.76(15)
C10 Ru2 C26 C25 5.4(2)
C28 Ru2 C26 C25 -78.80(15)
C29 Ru2 C26 C25 -36.80(14)
C27 Ru2 C26 C25 -115.6(2)
Ru3 Ru2 C26 C25 142.62(12)
Ru1 Ru2 C26 C25 -136.27(17)
C1 Ru2 C26 C31 77.5(3)
C2 Ru2 C26 C31 -27.3(2)
C10 Ru2 C26 C31 -114.6(3)
C28 Ru2 C26 C31 161.1(3)
C29 Ru2 C26 C31 -156.9(3)
C27 Ru2 C26 C31 124.3(3)
C25 Ru2 C26 C31 -120.1(3)
Ru3 Ru2 C26 C31 22.5(3)
Ru1 Ru2 C26 C31 103.6(3)
C25 C26 C27 C28 3.4(3)
C31 C26 C27 C28 174.0(2)
Ru2 C26 C27 C28 -61.89(17)
C25 C26 C27 C32 -168.0(2)
C31 C26 C27 C32 2.6(4)
Ru2 C26 C27 C32 126.8(3)
C25 C26 C27 Ru2 65.26(17)
C31 C26 C27 Ru2 -124.2(3)
C1 Ru2 C27 C28 -102.50(15)
C2 Ru2 C27 C28 154.43(14)
C10 Ru2 C27 C28 -6.8(2)
C26 Ru2 C27 C28 117.6(2)
C29 Ru2 C27 C28 37.67(14)
C25 Ru2 C27 C28 79.47(15)
Ru3 Ru2 C27 C28 -145.33(12)
Ru1 Ru2 C27 C28 -70.67(15)
C1 Ru2 C27 C26 139.86(15)
C2 Ru2 C27 C26 36.79(19)
C10 Ru2 C27 C26 -124.45(18)
C28 Ru2 C27 C26 -117.6(2)
C29 Ru2 C27 C26 -79.98(16)
C25 Ru2 C27 C26 -38.17(14)
Ru3 Ru2 C27 C26 97.03(14)
Ru1 Ru2 C27 C26 171.69(12)
C1 Ru2 C27 C32 16.4(2)
C2 Ru2 C27 C32 -86.6(3)
C10 Ru2 C27 C32 112.1(3)
C26 Ru2 C27 C32 -123.4(3)
C28 Ru2 C27 C32 118.9(3)
C29 Ru2 C27 C32 156.6(3)
C25 Ru2 C27 C32 -161.6(3)
Ru3 Ru2 C27 C32 -26.4(3)
Ru1 Ru2 C27 C32 48.3(3)
C26 C27 C28 C29 -2.4(3)
C32 C27 C28 C29 169.3(2)
Ru2 C27 C28 C29 -63.69(17)
C26 C27 C28 C33 -176.5(2)
C32 C27 C28 C33 -4.7(4)
Ru2 C27 C28 C33 122.2(2)
C26 C27 C28 Ru2 61.25(17)
C32 C27 C28 Ru2 -127.0(2)
C1 Ru2 C28 C27 80.36(15)
C2 Ru2 C28 C27 -58.5(3)
C10 Ru2 C28 C27 176.12(14)
C26 Ru2 C28 C27 -37.04(14)
C29 Ru2 C28 C27 -116.6(2)
C25 Ru2 C28 C27 -79.25(15)
Ru3 Ru2 C28 C27 57.70(18)
Ru1 Ru2 C28 C27 125.65(13)
C1 Ru2 C28 C29 -163.08(14)
C2 Ru2 C28 C29 58.1(3)
C10 Ru2 C28 C29 -67.32(16)
C26 Ru2 C28 C29 79.52(15)
C27 Ru2 C28 C29 116.6(2)
C25 Ru2 C28 C29 37.31(14)
Ru3 Ru2 C28 C29 174.26(10)
Ru1 Ru2 C28 C29 -117.79(13)
C1 Ru2 C28 C33 -39.7(2)
C2 Ru2 C28 C33 -178.5(2)
C10 Ru2 C28 C33 56.1(2)
C26 Ru2 C28 C33 -157.1(3)
C29 Ru2 C28 C33 123.4(3)
C27 Ru2 C28 C33 -120.0(3)
C25 Ru2 C28 C33 160.7(3)
Ru3 Ru2 C28 C33 -62.3(3)
Ru1 Ru2 C28 C33 5.6(2)
C26 C25 C29 C28 1.5(3)
C30 C25 C29 C28 -167.8(2)
Ru2 C25 C29 C28 62.79(17)
C26 C25 C29 C34 174.3(2)
C30 C25 C29 C34 5.0(4)
Ru2 C25 C29 C34 -124.5(3)
C26 C25 C29 Ru2 -61.27(17)
C30 C25 C29 Ru2 129.4(3)
C27 C28 C29 C25 0.6(3)
C33 C28 C29 C25 174.4(2)
Ru2 C28 C29 C25 -63.28(17)
C27 C28 C29 C34 -172.4(2)
C33 C28 C29 C34 1.4(4)
Ru2 C28 C29 C34 123.7(2)
C27 C28 C29 Ru2 63.84(17)
C33 C28 C29 Ru2 -122.3(3)
C1 Ru2 C29 C25 139.65(15)
C2 Ru2 C29 C25 -38.05(19)
C10 Ru2 C29 C25 -122.63(15)
C26 Ru2 C29 C25 37.24(14)
C28 Ru2 C29 C25 116.6(2)
C27 Ru2 C29 C25 79.25(15)
Ru3 Ru2 C29 C25 28.5(11)
Ru1 Ru2 C29 C25 -165.40(12)
C1 Ru2 C29 C28 23.03(19)
C2 Ru2 C29 C28 -154.67(14)
C10 Ru2 C29 C28 120.75(14)
C26 Ru2 C29 C28 -79.38(15)
C27 Ru2 C29 C28 -37.37(14)
C25 Ru2 C29 C28 -116.6(2)
Ru3 Ru2 C29 C28 -88.2(11)
Ru1 Ru2 C29 C28 77.98(14)
C1 Ru2 C29 C34 -96.6(3)
C2 Ru2 C29 C34 85.7(3)
C10 Ru2 C29 C34 1.1(2)
C26 Ru2 C29 C34 161.0(3)
C28 Ru2 C29 C34 -119.7(3)
C27 Ru2 C29 C34 -157.0(3)
C25 Ru2 C29 C34 123.7(3)
Ru3 Ru2 C29 C34 152.2(9)
Ru1 Ru2 C29 C34 -41.7(3)
C1 Ru3 C35 C36 31.6(3)
C2 Ru3 C35 C36 -172.08(15)
C37 Ru3 C35 C36 37.26(15)
C38 Ru3 C35 C36 80.05(16)
C39 Ru3 C35 C36 117.9(2)
C3 Ru3 C35 C36 -139.30(15)
Ru2 Ru3 C35 C36 158.00(14)
Ru1 Ru3 C35 C36 -46.66(19)
C1 Ru3 C35 C39 -86.3(2)
C2 Ru3 C35 C39 70.05(16)
C37 Ru3 C35 C39 -80.61(15)
C38 Ru3 C35 C39 -37.82(14)
C36 Ru3 C35 C39 -117.9(2)
C3 Ru3 C35 C39 102.83(15)
Ru2 Ru3 C35 C39 40.1(3)
Ru1 Ru3 C35 C39 -164.53(11)
C1 Ru3 C35 C40 151.2(2)
C2 Ru3 C35 C40 -52.5(3)
C37 Ru3 C35 C40 156.9(3)
C38 Ru3 C35 C40 -160.3(3)
C39 Ru3 C35 C40 -122.5(3)
C36 Ru3 C35 C40 119.6(3)
C3 Ru3 C35 C40 -19.7(3)
Ru2 Ru3 C35 C40 -82.4(3)
Ru1 Ru3 C35 C40 73.0(3)
C39 C35 C36 C37 -0.5(3)
C40 C35 C36 C37 171.1(2)
Ru3 C35 C36 C37 -61.83(17)
C39 C35 C36 C41 -173.7(2)
C40 C35 C36 C41 -2.0(4)
Ru3 C35 C36 C41 125.0(3)
C39 C35 C36 Ru3 61.31(16)
C40 C35 C36 Ru3 -127.1(2)
C1 Ru3 C36 C37 -45.12(16)
C2 Ru3 C36 C37 132.36(19)
C38 Ru3 C36 C37 37.83(14)
C39 Ru3 C36 C37 80.26(15)
C35 Ru3 C36 C37 117.5(2)
C3 Ru3 C36 C37 167.45(14)
Ru2 Ru3 C36 C37 -37.1(3)
Ru1 Ru3 C36 C37 -91.64(14)
C1 Ru3 C36 C35 -162.61(15)
C2 Ru3 C36 C35 14.9(3)
C37 Ru3 C36 C35 -117.5(2)
C38 Ru3 C36 C35 -79.67(16)
C39 Ru3 C36 C35 -37.24(15)
C3 Ru3 C36 C35 49.95(18)
Ru2 Ru3 C36 C35 -154.55(17)
Ru1 Ru3 C36 C35 150.87(13)
C1 Ru3 C36 C41 76.1(2)
C2 Ru3 C36 C41 -106.4(3)
C37 Ru3 C36 C41 121.2(3)
C38 Ru3 C36 C41 159.1(3)
C39 Ru3 C36 C41 -158.5(3)
C35 Ru3 C36 C41 -121.3(3)
C3 Ru3 C36 C41 -71.3(2)
Ru2 Ru3 C36 C41 84.2(3)
Ru1 Ru3 C36 C41 29.6(2)
C35 C36 C37 C38 -0.1(3)
C41 C36 C37 C38 173.0(2)
Ru3 C36 C37 C38 -62.52(16)
C35 C36 C37 C42 -170.6(2)
C41 C36 C37 C42 2.5(4)
Ru3 C36 C37 C42 127.0(2)
C35 C36 C37 Ru3 62.44(16)
C41 C36 C37 Ru3 -124.4(3)
C1 Ru3 C37 C36 139.87(15)
C2 Ru3 C37 C36 -125.9(2)
C38 Ru3 C37 C36 -117.1(2)
C39 Ru3 C37 C36 -79.56(15)
C35 Ru3 C37 C36 -37.19(14)
C3 Ru3 C37 C36 -28.3(3)
Ru2 Ru3 C37 C36 166.05(11)
Ru1 Ru3 C37 C36 102.21(13)
C1 Ru3 C37 C38 -103.00(15)
C2 Ru3 C37 C38 -8.7(3)
C39 Ru3 C37 C38 37.57(14)
C36 Ru3 C37 C38 117.1(2)
C35 Ru3 C37 C38 79.94(15)
C3 Ru3 C37 C38 88.8(3)
Ru2 Ru3 C37 C38 -76.83(15)
Ru1 Ru3 C37 C38 -140.67(12)
C1 Ru3 C37 C42 17.7(2)
C2 Ru3 C37 C42 112.0(3)
C38 Ru3 C37 C42 120.7(3)
C39 Ru3 C37 C42 158.3(3)
C36 Ru3 C37 C42 -122.2(3)
C35 Ru3 C37 C42 -159.4(3)
C3 Ru3 C37 C42 -150.5(2)
Ru2 Ru3 C37 C42 43.9(3)
Ru1 Ru3 C37 C42 -20.0(2)
C36 C37 C38 C39 0.6(3)
C42 C37 C38 C39 171.2(2)
Ru3 C37 C38 C39 -62.47(16)
C36 C37 C38 C43 -171.2(2)
C42 C37 C38 C43 -0.6(4)
Ru3 C37 C38 C43 125.7(2)
C36 C37 C38 Ru3 63.12(17)
C42 C37 C38 Ru3 -126.3(2)
C1 Ru3 C38 C39 -165.18(15)
C2 Ru3 C38 C39 -67.34(16)
C37 Ru3 C38 C39 117.0(2)
C36 Ru3 C38 C39 79.73(15)
C35 Ru3 C38 C39 37.75(14)
C3 Ru3 C38 C39 -28.7(2)
Ru2 Ru3 C38 C39 -119.61(13)
Ru1 Ru3 C38 C39 173.86(11)
C1 Ru3 C38 C37 77.83(15)
C2 Ru3 C38 C37 175.67(13)
C39 Ru3 C38 C37 -117.0(2)
C36 Ru3 C38 C37 -37.26(13)
C35 Ru3 C38 C37 -79.23(15)
C3 Ru3 C38 C37 -145.69(14)
Ru2 Ru3 C38 C37 123.40(13)
Ru1 Ru3 C38 C37 56.87(17)
C1 Ru3 C38 C43 -43.3(2)
C2 Ru3 C38 C43 54.5(3)
C37 Ru3 C38 C43 -121.1(3)
C39 Ru3 C38 C43 121.9(3)
C36 Ru3 C38 C43 -158.4(3)
C35 Ru3 C38 C43 159.6(3)
C3 Ru3 C38 C43 93.2(2)
Ru2 Ru3 C38 C43 2.3(2)
Ru1 Ru3 C38 C43 -64.3(3)
C37 C38 C39 C35 -1.0(3)
C43 C38 C39 C35 170.9(2)
Ru3 C38 C39 C35 -63.27(16)
C37 C38 C39 C44 -172.3(2)
C43 C38 C39 C44 -0.5(4)
Ru3 C38 C39 C44 125.4(2)
C37 C38 C39 Ru3 62.31(16)
C43 C38 C39 Ru3 -125.9(2)
C36 C35 C39 C38 0.9(3)
C40 C35 C39 C38 -170.4(2)
Ru3 C35 C39 C38 62.68(16)
C36 C35 C39 C44 172.1(2)
C40 C35 C39 C44 0.8(4)
Ru3 C35 C39 C44 -126.1(2)
C36 C35 C39 Ru3 -61.76(16)
C40 C35 C39 Ru3 126.9(2)
C1 Ru3 C39 C38 19.8(2)
C2 Ru3 C39 C38 123.18(15)
C37 Ru3 C39 C38 -37.79(14)
C36 Ru3 C39 C38 -79.79(15)
C35 Ru3 C39 C38 -116.7(2)
C3 Ru3 C39 C38 160.23(14)
Ru2 Ru3 C39 C38 80.01(15)
Ru1 Ru3 C39 C38 -27.6(5)
C1 Ru3 C39 C35 136.50(14)
C2 Ru3 C39 C35 -120.13(14)
C37 Ru3 C39 C35 78.89(15)
C38 Ru3 C39 C35 116.7(2)
C36 Ru3 C39 C35 36.90(14)
C3 Ru3 C39 C35 -83.08(14)
Ru2 Ru3 C39 C35 -163.30(11)
Ru1 Ru3 C39 C35 89.1(4)
C1 Ru3 C39 C44 -100.6(3)
C2 Ru3 C39 C44 2.7(3)
C37 Ru3 C39 C44 -158.2(3)
C38 Ru3 C39 C44 -120.4(3)
C36 Ru3 C39 C44 159.8(3)
C35 Ru3 C39 C44 122.9(3)
C3 Ru3 C39 C44 39.8(3)
Ru2 Ru3 C39 C44 -40.4(3)
Ru1 Ru3 C39 C44 -148.1(3)
